data_7226757
loop_
_publ_author_name
'Perfetto, Alessandra'
'Bertolasi, Valerio'
'Costabile, Chiara'
'Paradiso, Veronica'
'Caruso, Tonino'
'Longo, Pasquale'
'Grisi, Fabia'

_publ_section_title
;
 Methyl and phenyl substituent effects on the catalytic behavior of NHC
 ruthenium complexes
;
_journal_issue 98
_journal_name_full 'RSC Adv.'
_journal_page_first 95793
_journal_paper_doi 10.1039/C6RA20608E
_journal_volume 6
_journal_year 2016
_chemical_formula_moiety 'C37 H38 Cl N2 Rh'
_chemical_formula_sum 'C37 H38 Cl N2 Rh'
_chemical_formula_weight 649.05
_space_group_crystal_system monoclinic
_space_group_IT_number 15
_space_group_name_Hall '-C 2yc'
_space_group_name_H-M_alt 'C 1 2/c 1'
_symmetry_space_group_name_Hall '-C 2yc'
_symmetry_space_group_name_H-M 'C 1 2/c 1'
_atom_sites_solution_hydrogens geom
_audit_creation_method SHELXL-2014/6
_audit_update_record
;
2016-06-07 deposited with the CCDC.
2016-10-03 downloaded from the CCDC.
;
_cell_angle_alpha 90
_cell_angle_beta 100.4670(16)
_cell_angle_gamma 90
_cell_formula_units_Z 8
_cell_length_a 20.1677(6)
_cell_length_b 15.6920(4)
_cell_length_c 21.7767(6)
_cell_measurement_reflns_used 20366
_cell_measurement_temperature 295
_cell_measurement_theta_max 27.00
_cell_measurement_theta_min 3.13
_cell_volume 6777.0(3)
_computing_cell_refinement 'Denzo SMN (Otwinowski And Minor, 1997)'
_computing_data_collection 'COLLECT (Nonius, 1998)'
_computing_data_reduction 'Denzo SMN (Otwinowski And Minor, 1997)'
_computing_molecular_graphics 'ORTEPIII (Burnett & Johnson, 1996)'
_computing_publication_material 'SHELXL-2014/6 (Sheldrick, 2014), PARST(Nardelli, 1995), PLATON(Spek, 2009)'
_computing_structure_refinement 'SHELXL-2014/6 (Sheldrick, 2014)'
_computing_structure_solution 'SIR97 (Altomare et al., 1999)'
_diffrn_ambient_temperature 295
_diffrn_measured_fraction_theta_full 0.995
_diffrn_measured_fraction_theta_max 0.995
_diffrn_measurement_device_type 'Nonius Kappa CCD'
_diffrn_measurement_method '\f scans and \w scans'
_diffrn_radiation_type MoK\a
_diffrn_radiation_wavelength 0.71073
_diffrn_reflns_av_R_equivalents 0.0359
_diffrn_reflns_av_unetI/netI 0.0497
_diffrn_reflns_Laue_measured_fraction_full 0.995
_diffrn_reflns_Laue_measured_fraction_max 0.995
_diffrn_reflns_limit_h_max 24
_diffrn_reflns_limit_h_min -25
_diffrn_reflns_limit_k_max 20
_diffrn_reflns_limit_k_min -20
_diffrn_reflns_limit_l_max 27
_diffrn_reflns_limit_l_min -27
_diffrn_reflns_number 20366
_diffrn_reflns_point_group_measured_fraction_full 0.995
_diffrn_reflns_point_group_measured_fraction_max 0.995
_diffrn_reflns_theta_full 25.242
_diffrn_reflns_theta_max 26.998
_diffrn_reflns_theta_min 3.134
_diffrn_source 'fine-focus sealed tube'
_exptl_absorpt_coefficient_mu 0.609
_exptl_absorpt_correction_T_max 0.953
_exptl_absorpt_correction_T_min 0.911
_exptl_absorpt_correction_type multi-scan
_exptl_absorpt_process_details 'SORTAV (Blessing, 1995)'
_exptl_crystal_colour yellow
_exptl_crystal_density_diffrn 1.272
_exptl_crystal_description block
_exptl_crystal_F_000 2688
_exptl_crystal_size_max 0.29
_exptl_crystal_size_mid 0.12
_exptl_crystal_size_min 0.10
_platon_squeeze_details ' ?'
_refine_diff_density_max 0.361
_refine_diff_density_min -0.449
_refine_diff_density_rms 0.075
_refine_ls_extinction_method none
_refine_ls_goodness_of_fit_ref 1.050
_refine_ls_hydrogen_treatment constr
_refine_ls_matrix_type full
_refine_ls_number_parameters 372
_refine_ls_number_reflns 7372
_refine_ls_number_restraints 0
_refine_ls_restrained_S_all 1.050
_refine_ls_R_factor_all 0.0703
_refine_ls_R_factor_gt 0.0408
_refine_ls_shift/su_max 0.002
_refine_ls_shift/su_mean 0.000
_refine_ls_structure_factor_coef Fsqd
_refine_ls_weighting_details 'w=1/[\s^2^(Fo^2^)+(0.0595P)^2^+0.3547P] where P=(Fo^2^+2Fc^2^)/3'
_refine_ls_weighting_scheme calc
_refine_ls_wR_factor_gt 0.1025
_refine_ls_wR_factor_ref 0.1126
_reflns_Friedel_coverage 0.000
_reflns_number_gt 5050
_reflns_number_total 7372
_reflns_threshold_expression 'I > 2\s(I)'
_cod_data_source_file c6ra20608e2.cif
_cod_data_source_block Rh-22
_cod_database_code 7226757
_shelx_space_group_comment
;
The symmetry employed for this shelxl refinement is uniquely defined
by the following loop, which should always be used as a source of
symmetry information in preference to the above space-group names.
They are only intended as comments.
;
_shelxl_version_number 2014/6

loop_
_space_group_symop_operation_xyz
'x, y, z'
'-x, y, -z+1/2'
'x+1/2, y+1/2, z'
'-x+1/2, y+1/2, -z+1/2'
'-x, -y, -z'
'x, -y, z-1/2'
'-x+1/2, -y+1/2, -z'
'x+1/2, -y+1/2, z-1/2'

loop_
_atom_site_label
_atom_site_type_symbol
_atom_site_fract_x
_atom_site_fract_y
_atom_site_fract_z
_atom_site_U_iso_or_equiv
_atom_site_adp_type
_atom_site_occupancy
_atom_site_site_symmetry_order
_atom_site_calc_flag
_atom_site_refinement_flags_posn
_atom_site_refinement_flags_adp
Rh1 Rh 0.70466(2) 0.09896(2) 0.62580(2) 0.05326(10) Uani 1 1 d . .
Cl1 Cl 0.68216(5) -0.00148(5) 0.70318(4) 0.0763(2) Uani 1 1 d . .
C1 C 0.73929(14) 0.18186(15) 0.69507(11) 0.0476(6) Uani 1 1 d . .
N1 N 0.70139(11) 0.23826(14) 0.71873(10) 0.0512(5) Uani 1 1 d . .
N2 N 0.80226(11) 0.18599(14) 0.72862(9) 0.0488(5) Uani 1 1 d . .
C2 C 0.73485(14) 0.27557(17) 0.77857(12) 0.0537(6) Uani 1 1 d . .
H2 H 0.7287 0.3375 0.7769 0.064 Uiso 1 1 calc R U
C3 C 0.80991(14) 0.25449(17) 0.77650(12) 0.0508(6) Uani 1 1 d . .
H3 H 0.8301 0.3042 0.7598 0.061 Uiso 1 1 calc R U
C4 C 0.6945(2) 0.1946(2) 0.55717(14) 0.0742(9) Uani 1 1 d . .
H4 H 0.6865 0.2326 0.5878 0.089 Uiso 1 1 calc R U
C5 C 0.7578(2) 0.1598(2) 0.56411(14) 0.0762(10) Uani 1 1 d . .
H5 H 0.7891 0.1783 0.5983 0.091 Uiso 1 1 calc R U
C6 C 0.7822(3) 0.0952(3) 0.5225(2) 0.1185(17) Uani 1 1 d . .
H6A H 0.7835 0.1224 0.4827 0.142 Uiso 1 1 calc R U
H6B H 0.8282 0.0804 0.5409 0.142 Uiso 1 1 calc R U
C7 C 0.7449(3) 0.0180(3) 0.5103(3) 0.136(2) Uani 1 1 d . .
H7A H 0.7765 -0.0288 0.5118 0.163 Uiso 1 1 calc R U
H7B H 0.7191 0.0205 0.4681 0.163 Uiso 1 1 calc R U
C8 C 0.6974(3) -0.0018(2) 0.55387(19) 0.0902(12) Uani 1 1 d . .
H8 H 0.7120 -0.0408 0.5856 0.108 Uiso 1 1 calc R U
C9 C 0.6351(2) 0.0320(2) 0.55139(18) 0.0902(12) Uani 1 1 d . .
H9 H 0.6104 0.0133 0.5810 0.108 Uiso 1 1 calc R U
C10 C 0.6029(3) 0.0963(3) 0.5053(3) 0.151(3) Uani 1 1 d . .
H10A H 0.5981 0.0711 0.4641 0.181 Uiso 1 1 calc R U
H10B H 0.5579 0.1071 0.5133 0.181 Uiso 1 1 calc R U
C11 C 0.6361(3) 0.1767(3) 0.5038(2) 0.1207(18) Uani 1 1 d . .
H11A H 0.6028 0.2214 0.5034 0.145 Uiso 1 1 calc R U
H11B H 0.6529 0.1805 0.4649 0.145 Uiso 1 1 calc R U
C12 C 0.63398(16) 0.2610(2) 0.69041(13) 0.0636(8) Uani 1 1 d . .
C13 C 0.6243(2) 0.3399(2) 0.65909(15) 0.0815(11) Uani 1 1 d . .
C14 C 0.5590(3) 0.3591(4) 0.6310(2) 0.121(2) Uani 1 1 d . .
H14 H 0.5506 0.4097 0.6088 0.146 Uiso 1 1 calc R U
C15 C 0.5069(3) 0.3063(6) 0.6351(3) 0.149(3) Uani 1 1 d . .
H15 H 0.4635 0.3232 0.6173 0.179 Uiso 1 1 calc R U
C16 C 0.5159(2) 0.2285(5) 0.6645(2) 0.131(2) Uani 1 1 d . .
H16 H 0.4796 0.1924 0.6656 0.157 Uiso 1 1 calc R U
C17 C 0.58199(19) 0.2050(3) 0.69311(18) 0.0976(12) Uani 1 1 d . .
H17 H 0.5902 0.1528 0.7133 0.117 Uiso 1 1 calc R U
C18 C 0.6817(3) 0.3987(2) 0.65411(19) 0.1037(16) Uani 1 1 d . .
H18A H 0.6688 0.4360 0.6190 0.156 Uiso 1 1 calc R U
H18B H 0.7203 0.3659 0.6485 0.156 Uiso 1 1 calc R U
H18C H 0.6926 0.4319 0.6916 0.156 Uiso 1 1 calc R U
C19 C 0.85783(14) 0.1401(2) 0.71150(12) 0.0579(7) Uani 1 1 d . .
C20 C 0.90948(17) 0.1833(3) 0.68964(15) 0.0795(10) Uani 1 1 d . .
C21 C 0.9596(2) 0.1335(4) 0.6716(2) 0.1069(15) Uani 1 1 d . .
H21 H 0.9945 0.1607 0.6567 0.128 Uiso 1 1 calc R U
C22 C 0.9600(2) 0.0495(5) 0.6745(3) 0.1226(18) Uani 1 1 d . .
H22 H 0.9952 0.0192 0.6624 0.147 Uiso 1 1 calc R U
C23 C 0.9080(3) 0.0053(3) 0.6956(2) 0.1093(15) Uani 1 1 d . .
H23 H 0.9076 -0.0539 0.6969 0.131 Uiso 1 1 calc R U
C24 C 0.85691(17) 0.0529(2) 0.71444(15) 0.0715(8) Uani 1 1 d . .
H24 H 0.8220 0.0253 0.7291 0.086 Uiso 1 1 calc R U
C25 C 0.9103(2) 0.2789(3) 0.6820(2) 0.1018(13) Uani 1 1 d . .
H25A H 0.9249 0.3051 0.7220 0.153 Uiso 1 1 calc R U
H25B H 0.8658 0.2985 0.6645 0.153 Uiso 1 1 calc R U
H25C H 0.9408 0.2939 0.6546 0.153 Uiso 1 1 calc R U
C26 C 0.70713(14) 0.2408(2) 0.83305(13) 0.0589(7) Uani 1 1 d . .
C27 C 0.68759(16) 0.1567(2) 0.83594(15) 0.0716(9) Uani 1 1 d . .
H27 H 0.6902 0.1200 0.8029 0.086 Uiso 1 1 calc R U
C28 C 0.6640(2) 0.1268(3) 0.8883(2) 0.0938(12) Uani 1 1 d . .
H28 H 0.6503 0.0704 0.8897 0.113 Uiso 1 1 calc R U
C29 C 0.6610(2) 0.1790(5) 0.9368(2) 0.1138(17) Uani 1 1 d . .
H29 H 0.6460 0.1581 0.9719 0.137 Uiso 1 1 calc R U
C30 C 0.6799(2) 0.2628(4) 0.93479(19) 0.1112(16) Uani 1 1 d . .
H30 H 0.6774 0.2984 0.9684 0.133 Uiso 1 1 calc R U
C31 C 0.70265(18) 0.2950(3) 0.88278(15) 0.0812(10) Uani 1 1 d . .
H31 H 0.7147 0.3521 0.8813 0.097 Uiso 1 1 calc R U
C32 C 0.85387(13) 0.23017(18) 0.83770(12) 0.0520(6) Uani 1 1 d . .
C33 C 0.89344(15) 0.2936(2) 0.87061(15) 0.0677(8) Uani 1 1 d . .
H33 H 0.8931 0.3484 0.8544 0.081 Uiso 1 1 calc R U
C34 C 0.93355(18) 0.2744(3) 0.92798(17) 0.0863(11) Uani 1 1 d . .
H34 H 0.9601 0.3167 0.9500 0.104 Uiso 1 1 calc R U
C35 C 0.9343(2) 0.1954(3) 0.95177(16) 0.0924(12) Uani 1 1 d . .
H35 H 0.9613 0.1837 0.9902 0.111 Uiso 1 1 calc R U
C36 C 0.89529(19) 0.1308(3) 0.91969(15) 0.0790(10) Uani 1 1 d . .
H36 H 0.8963 0.0760 0.9362 0.095 Uiso 1 1 calc R U
C37 C 0.85461(16) 0.1496(2) 0.86232(13) 0.0636(7) Uani 1 1 d . .
H37 H 0.8278 0.1072 0.8406 0.076 Uiso 1 1 calc R U

loop_
_atom_site_aniso_label
_atom_site_aniso_U_11
_atom_site_aniso_U_22
_atom_site_aniso_U_33
_atom_site_aniso_U_23
_atom_site_aniso_U_13
_atom_site_aniso_U_12
Rh1 0.06236(17) 0.04510(14) 0.04718(14) -0.00214(9) -0.00374(10) 0.00007(10)
Cl1 0.0887(6) 0.0581(4) 0.0802(5) 0.0105(4) 0.0105(4) -0.0092(4)
C1 0.0514(16) 0.0463(13) 0.0436(13) 0.0085(11) 0.0046(12) 0.0013(11)
N1 0.0518(14) 0.0510(12) 0.0462(11) -0.0009(10) -0.0033(10) 0.0083(10)
N2 0.0448(13) 0.0557(12) 0.0444(11) -0.0050(10) 0.0042(9) -0.0011(10)
C2 0.0569(17) 0.0509(14) 0.0488(14) -0.0076(12) -0.0021(12) 0.0078(12)
C3 0.0538(17) 0.0489(14) 0.0474(14) -0.0012(12) 0.0026(12) -0.0057(12)
C4 0.111(3) 0.0602(18) 0.0453(15) 0.0009(14) -0.0012(16) 0.0041(19)
C5 0.109(3) 0.072(2) 0.0482(16) -0.0020(15) 0.0156(17) -0.010(2)
C6 0.157(5) 0.110(4) 0.102(3) -0.028(3) 0.060(3) -0.008(3)
C7 0.210(6) 0.094(3) 0.120(4) -0.042(3) 0.073(4) -0.014(4)
C8 0.132(4) 0.0572(19) 0.074(2) -0.0147(17) 0.000(2) -0.003(2)
C9 0.104(3) 0.073(2) 0.079(2) -0.0135(19) -0.023(2) -0.012(2)
C10 0.167(5) 0.111(4) 0.130(4) 0.026(3) -0.093(4) -0.026(3)
C11 0.161(5) 0.096(3) 0.079(3) 0.014(2) -0.049(3) 0.010(3)
C12 0.0583(19) 0.077(2) 0.0501(15) -0.0107(14) -0.0030(13) 0.0179(16)
C13 0.103(3) 0.079(2) 0.0526(17) -0.0104(17) -0.0126(17) 0.044(2)
C14 0.134(5) 0.129(4) 0.085(3) -0.018(3) -0.024(3) 0.084(4)
C15 0.084(4) 0.263(9) 0.089(3) -0.028(4) -0.017(3) 0.083(5)
C16 0.068(3) 0.218(7) 0.097(3) -0.010(4) -0.013(2) 0.004(3)
C17 0.062(2) 0.145(4) 0.080(2) -0.001(2) -0.0034(19) 0.005(2)
C18 0.178(5) 0.0526(19) 0.069(2) 0.0028(17) -0.007(3) 0.013(2)
C19 0.0479(17) 0.078(2) 0.0462(14) -0.0073(14) 0.0043(12) 0.0038(14)
C20 0.059(2) 0.122(3) 0.0605(18) -0.013(2) 0.0174(15) -0.009(2)
C21 0.070(3) 0.157(5) 0.102(3) -0.031(3) 0.037(2) -0.004(3)
C22 0.076(3) 0.167(5) 0.130(4) -0.043(4) 0.034(3) 0.033(3)
C23 0.101(3) 0.106(3) 0.115(3) -0.034(3) 0.005(3) 0.041(3)
C24 0.070(2) 0.074(2) 0.070(2) -0.0105(17) 0.0086(16) 0.0132(16)
C25 0.109(3) 0.116(3) 0.089(3) -0.002(2) 0.042(2) -0.040(3)
C26 0.0440(16) 0.0766(19) 0.0524(16) -0.0028(15) -0.0009(12) 0.0101(14)
C27 0.061(2) 0.089(2) 0.0630(18) 0.0125(17) 0.0052(15) 0.0096(17)
C28 0.078(3) 0.121(3) 0.083(3) 0.037(3) 0.014(2) 0.009(2)
C29 0.091(3) 0.187(6) 0.066(3) 0.029(3) 0.020(2) 0.024(3)
C30 0.083(3) 0.190(5) 0.062(2) -0.021(3) 0.017(2) 0.021(3)
C31 0.065(2) 0.114(3) 0.0632(19) -0.025(2) 0.0062(16) 0.0091(19)
C32 0.0440(15) 0.0614(16) 0.0491(14) -0.0095(13) 0.0047(12) 0.0016(12)
C33 0.0519(18) 0.076(2) 0.0704(19) -0.0179(16) -0.0020(15) 0.0007(15)
C34 0.062(2) 0.117(3) 0.072(2) -0.032(2) -0.0091(17) 0.000(2)
C35 0.074(3) 0.146(4) 0.0497(18) -0.010(2) -0.0070(16) 0.023(3)
C36 0.077(2) 0.102(3) 0.0564(18) 0.0123(19) 0.0076(17) 0.025(2)
C37 0.0630(19) 0.073(2) 0.0532(16) -0.0016(15) 0.0059(14) 0.0027(15)

loop_
_atom_type_symbol
_atom_type_description
_atom_type_scat_dispersion_real
_atom_type_scat_dispersion_imag
_atom_type_scat_source
Rh Rh -1.1178 0.9187 'International Tables Vol C Tables 4.2.6.8 and 6.1.1.4'
C C 0.0033 0.0016 'International Tables Vol C Tables 4.2.6.8 and 6.1.1.4'
H H 0.0000 0.0000 'International Tables Vol C Tables 4.2.6.8 and 6.1.1.4'
Cl Cl 0.1484 0.1585 'International Tables Vol C Tables 4.2.6.8 and 6.1.1.4'
N N 0.0061 0.0033 'International Tables Vol C Tables 4.2.6.8 and 6.1.1.4'

loop_
_geom_angle_atom_site_label_1
_geom_angle_atom_site_label_2
_geom_angle_atom_site_label_3
_geom_angle
C1 Rh1 C5 92.15(12)
C1 Rh1 C4 92.68(11)
C5 Rh1 C4 38.17(14)
C1 Rh1 C9 160.58(15)
C5 Rh1 C9 94.44(16)
C4 Rh1 C9 81.45(14)
C1 Rh1 C8 163.66(15)
C5 Rh1 C8 81.22(15)
C4 Rh1 C8 91.24(15)
C9 Rh1 C8 35.72(15)
C1 Rh1 Cl1 88.99(7)
C5 Rh1 Cl1 158.39(12)
C4 Rh1 Cl1 163.30(12)
C9 Rh1 Cl1 91.52(11)
C8 Rh1 Cl1 91.78(11)
N1 C1 N2 108.0(2)
N1 C1 Rh1 124.90(19)
N2 C1 Rh1 126.92(19)
C1 N1 C12 124.4(2)
C1 N1 C2 113.7(2)
C12 N1 C2 121.9(2)
C1 N2 C19 122.6(2)
C1 N2 C3 112.5(2)
C19 N2 C3 123.9(2)
N1 C2 C26 112.2(2)
N1 C2 C3 100.4(2)
C26 C2 C3 116.6(2)
N1 C2 H2 109.1
C26 C2 H2 109.1
C3 C2 H2 109.1
N2 C3 C32 114.0(2)
N2 C3 C2 101.3(2)
C32 C3 C2 116.5(2)
N2 C3 H3 108.2
C32 C3 H3 108.2
C2 C3 H3 108.2
C5 C4 C11 125.9(4)
C5 C4 Rh1 70.66(19)
C11 C4 Rh1 111.9(3)
C5 C4 H4 117.1
C11 C4 H4 117.1
Rh1 C4 H4 87.4
C4 C5 C6 127.1(4)
C4 C5 Rh1 71.2(2)
C6 C5 Rh1 110.0(3)
C4 C5 H5 116.5
C6 C5 H5 116.5
Rh1 C5 H5 88.8
C7 C6 C5 117.8(4)
C7 C6 H6A 107.8
C5 C6 H6A 107.8
C7 C6 H6B 107.8
C5 C6 H6B 107.8
H6A C6 H6B 107.2
C6 C7 C8 115.7(4)
C6 C7 H7A 108.4
C8 C7 H7A 108.4
C6 C7 H7B 108.4
C8 C7 H7B 108.4
H7A C7 H7B 107.4
C9 C8 C7 126.0(4)
C9 C8 Rh1 72.0(2)
C7 C8 Rh1 109.5(3)
C9 C8 H8 117.0
C7 C8 H8 117.0
Rh1 C8 H8 88.5
C8 C9 C10 125.5(5)
C8 C9 Rh1 72.3(2)
C10 C9 Rh1 108.2(3)
C8 C9 H9 117.3
C10 C9 H9 117.3
Rh1 C9 H9 89.4
C11 C10 C9 117.8(4)
C11 C10 H10A 107.9
C9 C10 H10A 107.9
C11 C10 H10B 107.9
C9 C10 H10B 107.9
H10A C10 H10B 107.2
C10 C11 C4 116.4(3)
C10 C11 H11A 108.2
C4 C11 H11A 108.2
C10 C11 H11B 108.2
C4 C11 H11B 108.2
H11A C11 H11B 107.3
C17 C12 C13 122.8(3)
C17 C12 N1 119.6(3)
C13 C12 N1 117.6(3)
C14 C13 C12 116.2(5)
C14 C13 C18 121.4(4)
C12 C13 C18 122.4(3)
C15 C14 C13 121.8(5)
C15 C14 H14 119.1
C13 C14 H14 119.1
C14 C15 C16 122.4(5)
C14 C15 H15 118.8
C16 C15 H15 118.8
C15 C16 C17 118.1(6)
C15 C16 H16 121.0
C17 C16 H16 121.0
C12 C17 C16 118.6(5)
C12 C17 H17 120.7
C16 C17 H17 120.7
C13 C18 H18A 109.5
C13 C18 H18B 109.5
H18A C18 H18B 109.5
C13 C18 H18C 109.5
H18A C18 H18C 109.5
H18B C18 H18C 109.5
C24 C19 C20 121.2(3)
C24 C19 N2 118.1(3)
C20 C19 N2 120.7(3)
C21 C20 C19 116.7(4)
C21 C20 C25 120.3(4)
C19 C20 C25 123.0(3)
C22 C21 C20 123.2(4)
C22 C21 H21 118.4
C20 C21 H21 118.4
C21 C22 C23 120.7(4)
C21 C22 H22 119.7
C23 C22 H22 119.7
C24 C23 C22 118.0(4)
C24 C23 H23 121.0
C22 C23 H23 121.0
C19 C24 C23 120.3(4)
C19 C24 H24 119.9
C23 C24 H24 119.9
C20 C25 H25A 109.5
C20 C25 H25B 109.5
H25A C25 H25B 109.5
C20 C25 H25C 109.5
H25A C25 H25C 109.5
H25B C25 H25C 109.5
C27 C26 C31 119.2(3)
C27 C26 C2 122.2(3)
C31 C26 C2 118.6(3)
C26 C27 C28 120.0(4)
C26 C27 H27 120.0
C28 C27 H27 120.0
C29 C28 C27 120.6(5)
C29 C28 H28 119.7
C27 C28 H28 119.7
C28 C29 C30 120.2(4)
C28 C29 H29 119.9
C30 C29 H29 119.9
C29 C30 C31 120.6(4)
C29 C30 H30 119.7
C31 C30 H30 119.7
C30 C31 C26 119.2(4)
C30 C31 H31 120.4
C26 C31 H31 120.4
C37 C32 C33 119.6(3)
C37 C32 C3 122.7(3)
C33 C32 C3 117.7(3)
C32 C33 C34 119.6(3)
C32 C33 H33 120.2
C34 C33 H33 120.2
C35 C34 C33 120.7(4)
C35 C34 H34 119.7
C33 C34 H34 119.7
C34 C35 C36 120.9(3)
C34 C35 H35 119.6
C36 C35 H35 119.6
C35 C36 C37 118.8(4)
C35 C36 H36 120.6
C37 C36 H36 120.6
C32 C37 C36 120.5(3)
C32 C37 H37 119.8
C36 C37 H37 119.8

loop_
_geom_bond_atom_site_label_1
_geom_bond_atom_site_label_2
_geom_bond_distance
Rh1 C1 2.018(3)
Rh1 C5 2.095(3)
Rh1 C4 2.102(3)
Rh1 C9 2.207(3)
Rh1 C8 2.211(3)
Rh1 Cl1 2.4098(8)
C1 N1 1.333(3)
C1 N2 1.347(3)
N1 C12 1.432(4)
N1 C2 1.475(3)
N2 C19 1.437(4)
N2 C3 1.486(3)
C2 C26 1.503(4)
C2 C3 1.558(4)
C2 H2 0.9800
C3 C32 1.510(4)
C3 H3 0.9800
C4 C5 1.373(5)
C4 C11 1.522(5)
C4 H4 0.9300
C5 C6 1.501(5)
C5 H5 0.9300
C6 C7 1.426(6)
C6 H6A 0.9700
C6 H6B 0.9700
C7 C8 1.498(7)
C7 H7A 0.9700
C7 H7B 0.9700
C8 C9 1.355(6)
C8 H8 0.9300
C9 C10 1.487(6)
C9 H9 0.9300
C10 C11 1.431(6)
C10 H10A 0.9700
C10 H10B 0.9700
C11 H11A 0.9700
C11 H11B 0.9700
C12 C17 1.377(5)
C12 C13 1.410(5)
C13 C14 1.381(6)
C13 C18 1.498(6)
C14 C15 1.353(9)
C14 H14 0.9300
C15 C16 1.375(9)
C15 H15 0.9300
C16 C17 1.413(6)
C16 H16 0.9300
C17 H17 0.9300
C18 H18A 0.9600
C18 H18B 0.9600
C18 H18C 0.9600
C19 C24 1.371(5)
C19 C20 1.397(5)
C20 C21 1.389(6)
C20 C25 1.510(6)
C21 C22 1.321(8)
C21 H21 0.9300
C22 C23 1.403(8)
C22 H22 0.9300
C23 C24 1.393(5)
C23 H23 0.9300
C24 H24 0.9300
C25 H25A 0.9600
C25 H25B 0.9600
C25 H25C 0.9600
C26 C27 1.383(5)
C26 C31 1.393(4)
C27 C28 1.392(5)
C27 H27 0.9300
C28 C29 1.348(7)
C28 H28 0.9300
C29 C30 1.372(7)
C29 H29 0.9300
C30 C31 1.393(6)
C30 H30 0.9300
C31 H31 0.9300
C32 C37 1.372(4)
C32 C33 1.390(4)
C33 C34 1.392(5)
C33 H33 0.9300
C34 C35 1.343(6)
C34 H34 0.9300
C35 C36 1.391(6)
C35 H35 0.9300
C36 C37 1.396(4)
C36 H36 0.9300
C37 H37 0.9300

loop_
_platon_squeeze_void_nr
_platon_squeeze_void_average_x
_platon_squeeze_void_average_y
_platon_squeeze_void_average_z
_platon_squeeze_void_volume
_platon_squeeze_void_count_electrons
1 0.000 0.000 0.000 92.7 0.8
2 0.000 0.000 0.500 92.6 1.0
3 0.500 0.010 0.250 187.7 4.3
4 0.500 -0.010 0.750 187.7 4.4
5 0.500 0.500 0.000 92.7 0.8
6 0.500 0.500 0.500 92.7 1.0
7 0.000 0.490 0.750 187.7 4.4
8 0.000 0.510 0.250 187.6 4.3
